data_4320855
loop_
_publ_author_name
'Amy T. Levy'
'Marilyn M. Olmstead'
'Timothy E. Patten'

_publ_contact_author
; Dr. Timothy E. Patten
  Department of Chemistry
  University of California
  One Shields Ave.
  Davis, CA 95616-5295
  USA
;
_publ_contact_author_email patten@indigo.ucdavis.edu
_publ_contact_author_fax 530-752-8995
_publ_contact_author_phone 530-754-6181
_publ_section_title
;
 Synthesis, Characterization, and Polymerization Activity of
 [Bis(4,4'-bis(neophyldimethylsilylmethyl)-2,2'-bipyridyl)copper(I)] +
 CuBr2- and Implications for Copper(I) Catalyst Structures in Atom
 Transfer Radical Polymerization
;
_journal_name_full 'Inorganic Chemistry'
_journal_page_first 1628
_journal_page_last 1634
_journal_paper_doi 10.1021/ic990567k
_journal_volume 39
_journal_year 2000
_chemical_formula_sum 'C28 H48 N2 Si2'
_chemical_formula_weight 468.86
_chemical_name_common dTHEXbipy
_chemical_name_systematic
; 
 4,4'-di-(dimethylthexylsilylmethyl)-2,2'-bipyridine 
;
_space_group_IT_number 2
_symmetry_cell_setting triclinic
_symmetry_space_group_name_Hall '-P 1'
_symmetry_space_group_name_H-M 'P -1'
_atom_sites_solution_hydrogens geom
_atom_sites_solution_primary direct
_atom_sites_solution_secondary difmap
_audit_creation_method SHELXL-97
_cell_angle_alpha 100.21(2)
_cell_angle_beta 90.82(2)
_cell_angle_gamma 109.64(2)
_cell_formula_units_Z 1
_cell_length_a 7.067(2)
_cell_length_b 8.820(2)
_cell_length_c 12.329(3)
_cell_measurement_reflns_used 50
_cell_measurement_temperature 130(2)
_cell_measurement_theta_max 29.7
_cell_measurement_theta_min 3.7
_cell_volume 710.0(3)
_computing_cell_refinement 'Siemens P3'
_computing_data_collection 'Siemens P3'
_computing_data_reduction 'Siemens XDISK'
_computing_molecular_graphics 'SHELXTL 5 (Sheldrick, 1994)'
_computing_publication_material 'SHELXL-97 (Sheldrick, 1997)'
_computing_structure_refinement 'SHELXL-97 (Sheldrick, 1997)'
_computing_structure_solution 'SHELXS-97 (Sheldrick, 1990)'
_diffrn_ambient_temperature 130(2)
_diffrn_measured_fraction_theta_full 0.756
_diffrn_measured_fraction_theta_max 0.756
_diffrn_measurement_device_type 'Syntex P2~1~'
_diffrn_measurement_method 2\q-\w
_diffrn_radiation_monochromator graphite
_diffrn_radiation_source 'normal-focus sealed tube'
_diffrn_radiation_type CuK\a
_diffrn_radiation_wavelength 1.54178
_diffrn_reflns_av_R_equivalents 0.048
_diffrn_reflns_av_sigmaI/netI 0.0303
_diffrn_reflns_limit_h_max 7
_diffrn_reflns_limit_h_min -7
_diffrn_reflns_limit_k_max 10
_diffrn_reflns_limit_k_min -10
_diffrn_reflns_limit_l_max 14
_diffrn_reflns_limit_l_min 0
_diffrn_reflns_number 2050
_diffrn_reflns_theta_full 67.00
_diffrn_reflns_theta_max 67.00
_diffrn_reflns_theta_min 3.65
_diffrn_standards_decay_% <0.1
_diffrn_standards_interval_count 198
_diffrn_standards_number 2
_exptl_absorpt_coefficient_mu 1.244
_exptl_absorpt_correction_T_max 0.8857
_exptl_absorpt_correction_T_min 0.7066
_exptl_absorpt_correction_type empirical
_exptl_absorpt_process_details
;XABS2: an empirical absorption correction program. Parkin, S.; Moezzi,
 B.; Hope, H. J. Appl. Cryst. 1995, 28, 53-56.
;
_exptl_crystal_colour colorless
_exptl_crystal_density_diffrn 1.097
_exptl_crystal_density_method 'not measured'
_exptl_crystal_description plate
_exptl_crystal_F_000 258
_exptl_crystal_size_max 0.30
_exptl_crystal_size_mid 0.28
_exptl_crystal_size_min 0.10
_refine_diff_density_max 0.351
_refine_diff_density_min -0.359
_refine_diff_density_rms 0.060
_refine_ls_extinction_coef 0.0064
_refine_ls_extinction_method none
_refine_ls_goodness_of_fit_ref 0.976
_refine_ls_hydrogen_treatment mixed
_refine_ls_matrix_type full
_refine_ls_number_parameters 192
_refine_ls_number_reflns 1919
_refine_ls_number_restraints 6
_refine_ls_restrained_S_all 0.976
_refine_ls_R_factor_all 0.0615
_refine_ls_R_factor_gt 0.0550
_refine_ls_shift/su_max 0.529
_refine_ls_shift/su_mean 0.027
_refine_ls_structure_factor_coef Fsqd
_refine_ls_weighting_details 'calc w=1/[\s^2^(Fo^2^)+(0.0701P)^2^+1.4388P] where P=(Fo^2^+2Fc^2^)/3'
_refine_ls_weighting_scheme calc
_refine_ls_wR_factor_gt 0.1377
_refine_ls_wR_factor_ref 0.1437
_reflns_number_gt 1725
_reflns_number_total 1919
_reflns_threshold_expression >2sigma(I)
_cod_data_source_file ic990567k_2.cif
_cod_data_source_block mn879
_cod_database_code 4320855

loop_
_symmetry_equiv_pos_as_xyz
'x, y, z'
'-x, -y, -z'

loop_
_atom_site_label
_atom_site_type_symbol
_atom_site_fract_x
_atom_site_fract_y
_atom_site_fract_z
_atom_site_U_iso_or_equiv
_atom_site_adp_type
_atom_site_occupancy
_atom_site_symmetry_multiplicity
_atom_site_calc_flag
_atom_site_refinement_flags
_atom_site_disorder_assembly
_atom_site_disorder_group
Si1 Si 0.32615(12) 0.42785(10) 0.21819(7) 0.0213(3) Uani 1 1 d . A .
N1 N 0.2294(4) 0.9438(3) 0.4842(2) 0.0229(6) Uani 1 1 d . . .
C1 C 0.4102(4) 0.9246(3) 0.4811(2) 0.0186(7) Uani 1 1 d . . .
C2 C 0.4321(4) 0.7730(4) 0.4454(2) 0.0206(7) Uani 1 1 d . . .
H2 H 0.5630 0.7654 0.4444 0.025 Uiso 1 1 calc R . .
C3 C 0.2643(4) 0.6330(4) 0.4114(2) 0.0204(7) Uani 1 1 d . . .
C4 C 0.0776(5) 0.6546(4) 0.4149(3) 0.0258(7) Uani 1 1 d . . .
H4 H -0.0428 0.5632 0.3926 0.031 Uiso 1 1 calc R . .
C5 C 0.0681(5) 0.8087(4) 0.4508(3) 0.0279(8) Uani 1 1 d . . .
H5 H -0.0611 0.8198 0.4520 0.034 Uiso 1 1 calc R . .
C6 C 0.2825(5) 0.4689(4) 0.3707(2) 0.0237(7) Uani 1 1 d . . .
H6A H 0.1577 0.3828 0.3842 0.028 Uiso 1 1 calc R . .
H6B H 0.3957 0.4601 0.4144 0.028 Uiso 1 1 calc R . .
C7 C 0.1208(6) 0.4494(4) 0.1319(3) 0.0373(9) Uani 1 1 d . . .
H7A H 0.1110 0.5583 0.1565 0.056 Uiso 1 1 calc R . .
H7B H -0.0075 0.3650 0.1398 0.056 Uiso 1 1 calc R . .
H7C H 0.1511 0.4363 0.0542 0.056 Uiso 1 1 calc R . .
C8 C 0.5666(5) 0.5915(4) 0.1982(3) 0.0383(9) Uani 1 1 d . . .
H8A H 0.5978 0.5720 0.1209 0.057 Uiso 1 1 calc R . .
H8B H 0.6766 0.5889 0.2463 0.057 Uiso 1 1 calc R . .
H8C H 0.5509 0.6991 0.2170 0.057 Uiso 1 1 calc R . .
C9 C 0.3536(5) 0.2177(4) 0.1784(3) 0.0261(7) Uani 1 1 d . . .
C10A C 0.350(2) 0.185(2) 0.0571(12) 0.054(4) Uani 0.50 1 d PD A 1
H10A H 0.3053 0.2648 0.0279 0.081 Uiso 0.50 1 calc PR A 1
H10B H 0.2564 0.0739 0.0276 0.081 Uiso 0.50 1 calc PR A 1
H10C H 0.4854 0.1943 0.0351 0.081 Uiso 0.50 1 calc PR A 1
C11A C 0.1964(12) 0.0849(8) 0.2285(8) 0.0333(17) Uani 0.50 1 d PD A 1
H11A H 0.2624 0.0785 0.2990 0.040 Uiso 0.50 1 calc PR A 1
C12A C 0.1679(16) -0.0995(11) 0.1346(7) 0.037(2) Uani 0.50 1 d PD A 1
H12A H 0.2992 -0.1136 0.1277 0.056 Uiso 0.50 1 calc PR A 1
H12B H 0.1138 -0.0947 0.0622 0.056 Uiso 0.50 1 calc PR A 1
H12C H 0.0748 -0.1924 0.1621 0.056 Uiso 0.50 1 calc PR A 1
C13A C 0.0095(19) 0.073(2) 0.2479(11) 0.039(4) Uani 0.50 1 d PD A 1
H13A H -0.0811 -0.0389 0.2181 0.058 Uiso 0.50 1 calc PR A 1
H13B H -0.0288 0.1505 0.2121 0.058 Uiso 0.50 1 calc PR A 1
H13C H -0.0005 0.0990 0.3277 0.058 Uiso 0.50 1 calc PR A 1
C14A C 0.5707(15) 0.2367(16) 0.2281(11) 0.057(3) Uani 0.50 1 d PD A 1
H14A H 0.5751 0.2582 0.3090 0.086 Uiso 0.50 1 calc PR A 1
H14B H 0.6724 0.3283 0.2038 0.086 Uiso 0.50 1 calc PR A 1
H14C H 0.5986 0.1353 0.2021 0.086 Uiso 0.50 1 calc PR A 1
C10B C 0.446(2) 0.211(3) 0.0613(15) 0.062(5) Uani 0.50 1 d PD A 2
H10D H 0.4987 0.3216 0.0451 0.092 Uiso 0.50 1 calc PR A 2
H10E H 0.3414 0.1398 0.0038 0.092 Uiso 0.50 1 calc PR A 2
H10F H 0.5564 0.1667 0.0630 0.092 Uiso 0.50 1 calc PR A 2
C11B C 0.1418(12) 0.0706(8) 0.1576(8) 0.0323(17) Uani 0.50 1 d PD A 2
H11B H 0.1055 0.0438 0.0761 0.039 Uiso 0.50 1 calc PR A 2
C12B C 0.2118(19) -0.0890(12) 0.1893(8) 0.050(3) Uani 0.50 1 d PD A 2
H12D H 0.3198 -0.1021 0.1438 0.075 Uiso 0.50 1 calc PR A 2
H12E H 0.0953 -0.1910 0.1744 0.075 Uiso 0.50 1 calc PR A 2
H12F H 0.2597 -0.0636 0.2677 0.075 Uiso 0.50 1 calc PR A 2
C13B C -0.022(2) 0.074(3) 0.2050(13) 0.057(5) Uani 0.50 1 d PD A 2
H13D H -0.0862 -0.0293 0.2301 0.085 Uiso 0.50 1 calc PR A 2
H13E H -0.1155 0.0891 0.1518 0.085 Uiso 0.50 1 calc PR A 2
H13F H 0.0133 0.1656 0.2686 0.085 Uiso 0.50 1 calc PR A 2
C14B C 0.4884(14) 0.1955(12) 0.2626(9) 0.042(2) Uani 0.50 1 d PD A 2
H14D H 0.4292 0.2001 0.3340 0.063 Uiso 0.50 1 calc PR A 2
H14E H 0.6201 0.2829 0.2695 0.063 Uiso 0.50 1 calc PR A 2
H14F H 0.5051 0.0887 0.2401 0.063 Uiso 0.50 1 calc PR A 2

loop_
_atom_site_aniso_label
_atom_site_aniso_U_11
_atom_site_aniso_U_22
_atom_site_aniso_U_33
_atom_site_aniso_U_23
_atom_site_aniso_U_13
_atom_site_aniso_U_12
Si1 0.0226(5) 0.0219(5) 0.0203(5) 0.0050(3) 0.0011(3) 0.0083(4)
N1 0.0165(14) 0.0232(13) 0.0288(15) 0.0036(11) 0.0036(11) 0.0071(11)
C1 0.0177(16) 0.0223(15) 0.0163(15) 0.0051(12) 0.0028(12) 0.0068(13)
C2 0.0180(16) 0.0247(16) 0.0209(16) 0.0044(12) 0.0042(12) 0.0096(13)
C3 0.0229(17) 0.0216(15) 0.0161(15) 0.0053(12) 0.0031(12) 0.0060(13)
C4 0.0177(16) 0.0232(16) 0.0311(18) 0.0029(13) 0.0039(13) 0.0012(13)
C5 0.0149(16) 0.0285(18) 0.0391(19) 0.0053(15) 0.0053(14) 0.0061(14)
C6 0.0250(17) 0.0211(15) 0.0233(17) 0.0038(13) 0.0024(13) 0.0059(13)
C7 0.047(2) 0.0366(19) 0.035(2) 0.0059(16) -0.0055(17) 0.0230(18)
C8 0.038(2) 0.036(2) 0.036(2) 0.0112(16) 0.0113(16) 0.0054(17)
C9 0.0294(19) 0.0292(17) 0.0251(17) 0.0050(14) 0.0040(14) 0.0172(15)
C10A 0.102(12) 0.043(6) 0.036(6) 0.012(4) 0.039(8) 0.047(9)
C11A 0.042(5) 0.022(4) 0.038(5) 0.006(3) 0.006(4) 0.014(3)
C12A 0.046(5) 0.022(4) 0.047(6) 0.010(5) -0.005(5) 0.013(4)
C13A 0.035(7) 0.015(4) 0.058(8) 0.003(6) -0.003(6) 0.001(5)
C14A 0.026(6) 0.078(9) 0.076(8) 0.003(6) 0.000(5) 0.033(6)
C10B 0.093(12) 0.065(9) 0.050(7) 0.010(6) 0.052(9) 0.054(10)
C11B 0.039(5) 0.018(3) 0.034(4) -0.001(3) -0.006(4) 0.006(3)
C12B 0.091(9) 0.025(4) 0.036(6) 0.003(5) 0.015(6) 0.025(5)
C13B 0.028(7) 0.033(6) 0.102(14) 0.006(10) -0.003(8) 0.004(5)
C14B 0.026(6) 0.030(5) 0.070(7) -0.001(4) -0.011(5) 0.017(5)

loop_
_atom_type_symbol
_atom_type_description
_atom_type_scat_dispersion_real
_atom_type_scat_dispersion_imag
_atom_type_scat_source
C C 0.0181 0.0091 'International Tables Vol C Tables 4.2.6.8 and 6.1.1.4'
H H 0.0000 0.0000 'International Tables Vol C Tables 4.2.6.8 and 6.1.1.4'
N N 0.0311 0.0180 'International Tables Vol C Tables 4.2.6.8 and 6.1.1.4'
Si Si 0.2541 0.3302 'International Tables Vol C Tables 4.2.6.8 and 6.1.1.4'

loop_
_geom_angle_atom_site_label_1
_geom_angle_atom_site_label_2
_geom_angle_atom_site_label_3
_geom_angle
_geom_angle_site_symmetry_1
_geom_angle_site_symmetry_3
_geom_angle_publ_flag
C7 Si1 C8 107.14(17) . . ?
C7 Si1 C6 110.60(15) . . ?
C8 Si1 C6 106.85(15) . . ?
C7 Si1 C9 112.62(15) . . ?
C8 Si1 C9 109.64(16) . . ?
C6 Si1 C9 109.78(14) . . ?
C5 N1 C1 116.7(3) . . ?
N1 C1 C2 122.6(3) . . ?
N1 C1 C1 116.5(3) . 2_676 ?
C2 C1 C1 120.8(3) . 2_676 ?
C3 C2 C1 120.5(3) . . ?
C2 C3 C4 116.2(3) . . ?
C2 C3 C6 121.9(3) . . ?
C4 C3 C6 121.8(3) . . ?
C5 C4 C3 119.9(3) . . ?
N1 C5 C4 124.0(3) . . ?
C3 C6 Si1 114.1(2) . . ?
C10A C9 C14B 130.3(7) . . ?
C10A C9 C11A 115.4(8) . . ?
C14B C9 C11A 81.0(5) . . ?
C10A C9 C14A 108.6(7) . . ?
C14B C9 C14A 28.2(5) . . ?
C11A C9 C14A 107.8(6) . . ?
C10A C9 C10B 23.7(9) . . ?
C14B C9 C10B 110.5(7) . . ?
C11A C9 C10B 131.6(8) . . ?
C14A C9 C10B 85.9(8) . . ?
C10A C9 C11B 83.8(7) . . ?
C14B C9 C11B 111.4(5) . . ?
C11A C9 C11B 34.0(3) . . ?
C14A C9 C11B 133.6(6) . . ?
C10B C9 C11B 104.6(8) . . ?
C10A C9 Si1 105.6(7) . . ?
C14B C9 Si1 110.2(4) . . ?
C11A C9 Si1 112.5(3) . . ?
C14A C9 Si1 106.4(5) . . ?
C10B C9 Si1 107.0(7) . . ?
C11B C9 Si1 112.9(3) . . ?
C13A C11A C9 128.0(10) . . ?
C13A C11A C12A 103.5(9) . . ?
C9 C11A C12A 103.7(6) . . ?
C13B C11B C9 124.8(11) . . ?
C13B C11B C12B 110.4(10) . . ?
C9 C11B C12B 100.9(6) . . ?

loop_
_geom_bond_atom_site_label_1
_geom_bond_atom_site_label_2
_geom_bond_distance
_geom_bond_site_symmetry_2
_geom_bond_publ_flag
Si1 C7 1.868(3) . ?
Si1 C8 1.876(3) . ?
Si1 C6 1.901(3) . ?
Si1 C9 1.907(3) . ?
N1 C5 1.337(4) . ?
N1 C1 1.344(4) . ?
C1 C2 1.392(4) . ?
C1 C1 1.491(6) 2_676 ?
C2 C3 1.387(4) . ?
C3 C4 1.395(4) . ?
C3 C6 1.495(4) . ?
C4 C5 1.377(4) . ?
C9 C10A 1.470(15) . ?
C9 C14B 1.481(11) . ?
C9 C11A 1.546(8) . ?
C9 C14A 1.587(11) . ?
C9 C10B 1.594(15) . ?
C9 C11B 1.599(8) . ?
C11A C13A 1.318(11) . ?
C11A C12A 1.770(10) . ?
C11B C13B 1.311(12) . ?
C11B C12B 1.743(10) . ?
